data_4000058
loop_
_publ_author_name
'Ciurtin, Delia M.'
'Pschirer, Neil G.'
'Smith, Mark D.'
'Bunz, Uwe H. F.'
'zur Loye, Hans-Conrad'

_publ_section_title
;
 Two Luminescent Coordination Polymers with a Triple-Helix Structure:
 HgX2(C31H24N2)&#x00B7;CH2Cl2(X = Cl and Br)
;
_journal_coden_ASTM CMATEX
_journal_issue 9
_journal_name_full 'Chemistry of Materials'
_journal_page_first 2743
_journal_page_last 2745
_journal_paper_doi 10.1021/cm0103545
_journal_volume 13
_journal_year 2001
_chemical_formula_sum 'C32 H26 Br2 Cl2 Hg N2'
_chemical_formula_weight 869.86
_space_group_IT_number 14
_symmetry_cell_setting monoclinic
_symmetry_space_group_name_Hall '-P 2yn'
_symmetry_space_group_name_H-M 'P 1 21/n 1'
_atom_sites_solution_hydrogens geom
_atom_sites_solution_primary direct
_atom_sites_solution_secondary difmap
_cell_angle_alpha 90.00
_cell_angle_beta 94.706(2)
_cell_angle_gamma 90.00
_cell_formula_units_Z 4
_cell_length_a 15.2145(13)
_cell_length_b 12.7376(11)
_cell_length_c 16.4406(15)
_cell_measurement_reflns_used 7072
_cell_measurement_temperature 183(2)
_cell_measurement_theta_max 25.856
_cell_measurement_theta_min 2.373
_cell_volume 3175.4(5)
_diffrn_ambient_temperature 183(2)
_diffrn_detector_area_resol_mean ?
_diffrn_measurement_device_type 'Bruker SMART APEX CCD diffractometer'
_diffrn_measurement_method 'omega scans'
_diffrn_radiation_monochromator graphite
_diffrn_radiation_source 'fine-focus sealed tube'
_diffrn_radiation_type MoK\a
_diffrn_radiation_wavelength 0.71073
_diffrn_reflns_av_R_equivalents 0.0411
_diffrn_reflns_av_sigmaI/netI 0.0462
_diffrn_reflns_limit_h_max 16
_diffrn_reflns_limit_h_min -18
_diffrn_reflns_limit_k_max 13
_diffrn_reflns_limit_k_min -15
_diffrn_reflns_limit_l_max 18
_diffrn_reflns_limit_l_min -20
_diffrn_reflns_number 20878
_diffrn_reflns_theta_max 26.39
_diffrn_reflns_theta_min 2.03
_diffrn_standards_decay_% 0
_diffrn_standards_interval_count ?
_diffrn_standards_interval_time ?
_diffrn_standards_number ?
_exptl_absorpt_coefficient_mu 7.556
_exptl_absorpt_correction_T_max 0.3540
_exptl_absorpt_correction_T_min 0.2314
_exptl_absorpt_correction_type multi-scan
_exptl_absorpt_process_details '(SADABS, Bruker, 1997)'
_exptl_crystal_colour yellow
_exptl_crystal_density_diffrn 1.820
_exptl_crystal_density_meas ?
_exptl_crystal_density_method 'not measured'
_exptl_crystal_description irregular
_exptl_crystal_F_000 1664
_exptl_crystal_size_max 0.44
_exptl_crystal_size_mid 0.40
_exptl_crystal_size_min 0.22
_refine_ls_extinction_coef ?
_refine_ls_extinction_method none
_refine_ls_goodness_of_fit_ref 1.002
_refine_ls_hydrogen_treatment mixed
_refine_ls_matrix_type full
_refine_ls_number_parameters 354
_refine_ls_number_reflns 6481
_refine_ls_number_restraints 0
_refine_ls_restrained_S_all 1.002
_refine_ls_R_factor_all 0.0658
_refine_ls_R_factor_gt 0.0443
_refine_ls_shift/su_max 0.000
_refine_ls_shift/su_mean 0.000
_refine_ls_structure_factor_coef Fsqd
_refine_ls_weighting_details 'calc w=1/[\s^2^(Fo^2^)+(0.0600P)^2^+0.0000P] where P=(Fo^2^+2Fc^2^)/3'
_refine_ls_weighting_scheme calc
_refine_ls_wR_factor_gt 0.1052
_refine_ls_wR_factor_ref 0.1110
_reflns_number_gt 4565
_reflns_number_total 6481
_reflns_threshold_expression >2sigma(I)
_cod_depositor_comments
;
The following automatic conversions were performed:
'_symmetry_cell_setting' value 'Monoclinic' changed to 'monoclinic'
according to '/home/saulius/struct/CIF-dictionaries/cif_core.dic'
dictionary named 'cif_core.dic' version 2.4.1 from 2010-06-29.

Automatic conversion script
Id: cif_fix_enum 1527 2010-12-29 10:47:43Z saulius 
;
_cod_original_sg_symbol_H-M P21/n
_cod_database_code 4000058

loop_
_symmetry_equiv_pos_as_xyz
'x, y, z'
'-x+1/2, y+1/2, -z+1/2'
'-x, -y, -z'
'x-1/2, -y-1/2, z-1/2'

loop_
_atom_site_label
_atom_site_type_symbol
_atom_site_fract_x
_atom_site_fract_y
_atom_site_fract_z
_atom_site_U_iso_or_equiv
_atom_site_adp_type
_atom_site_occupancy
_atom_site_symmetry_multiplicity
_atom_site_calc_flag
_atom_site_refinement_flags
_atom_site_disorder_assembly
_atom_site_disorder_group
Hg Hg 0.124222(17) 0.04415(2) 0.285776(17) 0.04963(11) Uani 1 1 d . . .
Br2 Br 0.24708(5) -0.02165(7) 0.21065(5) 0.0695(2) Uani 1 1 d . . .
Br1 Br -0.02452(5) 0.12136(6) 0.29013(5) 0.0648(2) Uani 1 1 d . . .
N1 N 0.2026(4) 0.1635(4) 0.3808(4) 0.0520(14) Uani 1 1 d . . .
C8 C 0.4003(4) 0.5591(5) 0.6077(4) 0.0461(16) Uani 1 1 d . . .
C1 C 0.1610(5) 0.2483(5) 0.4059(4) 0.0498(16) Uani 1 1 d . . .
H1 H 0.1002 0.2572 0.3893 0.060 Uiso 1 1 calc R . .
C7 C 0.3696(5) 0.4679(5) 0.5628(4) 0.0488(16) Uani 1 1 d . . .
C9 C 0.3374(4) 0.6239(5) 0.6373(4) 0.0497(16) Uani 1 1 d . . .
H9 H 0.2765 0.6090 0.6258 0.060 Uiso 1 1 calc R . .
C11 C 0.4552(4) 0.7300(5) 0.7024(4) 0.0448(15) Uani 1 1 d . . .
C12 C 0.5164(4) 0.6663(5) 0.6705(4) 0.0441(15) Uani 1 1 d . . .
H12 H 0.5775 0.6815 0.6805 0.053 Uiso 1 1 calc R . .
C13 C 0.4894(4) 0.5799(5) 0.6239(4) 0.0452(15) Uani 1 1 d . . .
H13 H 0.5320 0.5349 0.6031 0.054 Uiso 1 1 calc R . .
C22 C 0.4405(5) 0.9936(5) 0.8570(4) 0.0508(17) Uani 1 1 d . . .
C20 C 0.3782(4) 0.8550(5) 0.7705(4) 0.0473(16) Uani 1 1 d . . .
C2 C 0.2032(5) 0.3234(5) 0.4551(4) 0.0481(16) Uani 1 1 d . . .
H2 H 0.1712 0.3818 0.4732 0.058 Uiso 1 1 calc R . .
C21 C 0.3661(5) 0.9393(5) 0.8236(5) 0.0564(18) Uani 1 1 d . . .
H21 H 0.3087 0.9590 0.8366 0.068 Uiso 1 1 calc R . .
C24 C 0.5357(4) 0.8776(5) 0.7878(4) 0.0478(16) Uani 1 1 d . . .
H24 H 0.5931 0.8567 0.7758 0.057 Uiso 1 1 calc R . .
C19 C 0.4623(4) 0.8244(5) 0.7548(4) 0.0440(15) Uani 1 1 d . . .
C6 C 0.3369(5) 0.3950(6) 0.5254(4) 0.0532(17) Uani 1 1 d . . .
C10 C 0.3640(4) 0.7107(5) 0.6840(4) 0.0477(16) Uani 1 1 d . . .
C14 C 0.3077(4) 0.7890(5) 0.7244(5) 0.0529(18) Uani 1 1 d . . .
C3 C 0.2932(5) 0.3132(5) 0.4784(4) 0.0482(16) Uani 1 1 d . . .
C23 C 0.5242(5) 0.9616(5) 0.8384(4) 0.0522(17) Uani 1 1 d . . .
H23 H 0.5745 0.9986 0.8613 0.063 Uiso 1 1 calc R . .
C26 C 0.4194(5) 1.1482(6) 0.9587(4) 0.0551(18) Uani 1 1 d . . .
C5 C 0.2874(5) 0.1523(5) 0.4057(4) 0.0536(18) Uani 1 1 d . . .
H5 H 0.3170 0.0912 0.3890 0.064 Uiso 1 1 calc R . .
C25 C 0.4294(4) 1.0775(6) 0.9129(4) 0.0526(17) Uani 1 1 d . . .
C4 C 0.3347(5) 0.2236(5) 0.4539(4) 0.0541(17) Uani 1 1 d . . .
H4 H 0.3952 0.2116 0.4702 0.065 Uiso 1 1 calc R . .
C17 C 0.2534(5) 0.8565(6) 0.6592(5) 0.064(2) Uani 1 1 d . . .
H17A H 0.2079 0.8109 0.6309 0.077 Uiso 1 1 calc R . .
H17B H 0.2222 0.9118 0.6879 0.077 Uiso 1 1 calc R . .
C15 C 0.2456(5) 0.7367(6) 0.7810(5) 0.067(2) Uani 1 1 d . . .
H15A H 0.2116 0.7921 0.8068 0.080 Uiso 1 1 calc R . .
H15B H 0.2030 0.6924 0.7477 0.080 Uiso 1 1 calc R . .
C16 C 0.2910(6) 0.6698(6) 0.8471(6) 0.079(3) Uani 1 1 d . . .
H16A H 0.3213 0.6116 0.8224 0.118 Uiso 1 1 calc R . .
H16B H 0.2472 0.6419 0.8819 0.118 Uiso 1 1 calc R . .
H16C H 0.3340 0.7124 0.8802 0.118 Uiso 1 1 calc R . .
C18 C 0.3029(6) 0.9067(7) 0.5978(6) 0.079(2) Uani 1 1 d . . .
H18A H 0.3452 0.9564 0.6244 0.118 Uiso 1 1 calc R . .
H18B H 0.2621 0.9443 0.5588 0.118 Uiso 1 1 calc R . .
H18C H 0.3346 0.8532 0.5690 0.118 Uiso 1 1 calc R . .
Cl1 Cl 0.4769(3) 0.9341(3) 0.4071(2) 0.1400(13) Uani 1 1 d . . .
Cl2 Cl 0.4108(2) 0.7230(3) 0.4115(3) 0.1396(13) Uani 1 1 d . . .
C1S C 0.4542(9) 0.8271(9) 0.3500(8) 0.134(5) Uani 1 1 d . . .
H1S1 H 0.5085 0.8025 0.3267 0.160 Uiso 1 1 calc R . .
H1S2 H 0.4103 0.8449 0.3042 0.160 Uiso 1 1 calc R . .
C29 C 0.4081(5) 1.2336(5) 1.0128(4) 0.0505(16) Uani 1 1 d . . .
C27 C 0.3243(5) 1.3276(6) 1.1056(5) 0.062(2) Uani 1 1 d . . .
H27 H 0.2717 1.3339 1.1327 0.075 Uiso 1 1 calc R . .
C28 C 0.3327(5) 1.2427(6) 1.0540(5) 0.064(2) Uani 1 1 d . . .
H28 H 0.2873 1.1915 1.0469 0.077 Uiso 1 1 calc R . .
C31 C 0.4590(5) 1.3902(6) 1.0813(5) 0.074(2) Uani 1 1 d . . .
H31 H 0.5045 1.4407 1.0914 0.088 Uiso 1 1 calc R . .
C30 C 0.4713(5) 1.3095(6) 1.0281(5) 0.072(2) Uani 1 1 d . . .
H30 H 0.5244 1.3061 1.0016 0.086 Uiso 1 1 calc R . .
N2 N 0.3859(4) 1.4003(4) 1.1190(3) 0.0506(14) Uani 1 1 d . . .
